data_2008807
loop_
_publ_author_name
'S. Shanmuga Sundara Raj'
'K. Puviarasan'
'D. Velmurugan'
'G. Jayanthi'
'Hoong-Kun Fun'

_publ_section_title
;
 N---H&#x00B7;&#x00B7;&#x00B7;S hydrogen bonding in
 <i>N</i>-benzoyl-<i>N</i>'-methyl-<i>N</i>'-phenylthiourea and
 <i>N</i>-benzoyl-<i>N</i>'-(3,4-dimethylphenyl)thiourea
;
_journal_issue 8
_journal_name_full 'Acta Crystallographica Section C'
_journal_page_first 1318
_journal_page_last 1320
_journal_paper_doi 10.1107/S0108270199005788
_journal_volume 55
_journal_year 1999
_chemical_formula_sum 'C15 H14 N2 O S'
_chemical_formula_weight 270.34
_chemical_name_systematic
;
N-Benzoyl-N'-methyl-N'-phenyl thiourea
;
_space_group_IT_number 2
_symmetry_cell_setting triclinic
_symmetry_space_group_name_Hall '-P 1'
_symmetry_space_group_name_H-M 'P -1'
_audit_creation_method SHELXL-97
_cell_angle_alpha 91.1420(10)
_cell_angle_beta 107.4370(10)
_cell_angle_gamma 113.0350(10)
_cell_formula_units_Z 2
_cell_length_a 8.4551(2)
_cell_length_b 8.9044(2)
_cell_length_c 10.7293(3)
_cell_measurement_reflns_used 8192
_cell_measurement_temperature 293(2)
_cell_measurement_theta_max 28.29
_cell_measurement_theta_min 2.01
_cell_volume 700.50(3)
_computing_cell_refinement 'SAINT (Siemens, 1996b)'
_computing_data_collection 'SMART (Siemens, 1996a)'
_computing_data_reduction SAINT
_computing_molecular_graphics SHELXTL
_computing_publication_material 'SHELXTL and PARST (Nardelli, 1995)'
_computing_structure_refinement SHELXTL
_computing_structure_solution 'SHELXTL (Sheldrick, 1997)'
_diffrn_ambient_temperature 293(2)
_diffrn_detector_area_resol_mean 8.33
_diffrn_measured_fraction_theta_full 0.955
_diffrn_measured_fraction_theta_max 0.955
_diffrn_measurement_device_type 'Siemens SMART CCD area-detector'
_diffrn_measurement_method \w
_diffrn_radiation_monochromator graphite
_diffrn_radiation_source 'fine-focus sealed tube'
_diffrn_radiation_type MoK\a
_diffrn_radiation_wavelength 0.71073
_diffrn_reflns_av_R_equivalents 0.049
_diffrn_reflns_av_sigmaI/netI 0.0753
_diffrn_reflns_limit_h_max 11
_diffrn_reflns_limit_h_min -9
_diffrn_reflns_limit_k_max 11
_diffrn_reflns_limit_k_min -10
_diffrn_reflns_limit_l_max 13
_diffrn_reflns_limit_l_min -14
_diffrn_reflns_number 5735
_diffrn_reflns_theta_full 28.32
_diffrn_reflns_theta_max 28.32
_diffrn_reflns_theta_min 2.01
_exptl_absorpt_coefficient_mu 0.224
_exptl_absorpt_correction_T_max 0.957
_exptl_absorpt_correction_T_min 0.900
_exptl_absorpt_correction_type empirical
_exptl_absorpt_process_details '(SADABS; Sheldrick, 1996)'
_exptl_crystal_colour colourless
_exptl_crystal_density_diffrn 1.282
_exptl_crystal_density_method 'not measured'
_exptl_crystal_description block
_exptl_crystal_F_000 284
_exptl_crystal_size_max 0.48
_exptl_crystal_size_mid 0.34
_exptl_crystal_size_min 0.20
_refine_diff_density_max 0.276
_refine_diff_density_min -0.279
_refine_ls_extinction_coef 0.016(4)
_refine_ls_extinction_method SHELXTL
_refine_ls_goodness_of_fit_ref 0.925
_refine_ls_hydrogen_treatment refall
_refine_ls_matrix_type full
_refine_ls_number_parameters 229
_refine_ls_number_reflns 3325
_refine_ls_number_restraints 0
_refine_ls_restrained_S_all 0.925
_refine_ls_R_factor_all 0.069
_refine_ls_R_factor_gt 0.041
_refine_ls_shift/su_max 0.001
_refine_ls_shift/su_mean 0.000
_refine_ls_structure_factor_coef Fsqd
_refine_ls_weighting_details 'calc w = 1/[\s^2^(Fo^2^)+(0.0351P)^2^] where P = (Fo^2^+2Fc^2^)/3'
_refine_ls_weighting_scheme calc
_refine_ls_wR_factor_ref 0.104
_reflns_number_gt 2219
_reflns_number_total 3325
_reflns_threshold_expression I>2\s(I)
_cod_data_source_file na1414.cif
_cod_data_source_block I
_cod_database_code 2008807

loop_
_symmetry_equiv_pos_as_xyz
'x, y, z'
'-x, -y, -z'

loop_
_atom_site_label
_atom_site_fract_x
_atom_site_fract_y
_atom_site_fract_z
_atom_site_U_iso_or_equiv
_atom_site_adp_type
_atom_site_calc_flag
_atom_site_refinement_flags
_atom_site_occupancy
_atom_site_disorder_assembly
_atom_site_disorder_group
_atom_site_type_symbol
S1 0.08796(7) 0.88241(6) 0.16300(4) 0.05847(18) Uani d . 1 . . S
O1 -0.18736(17) 1.09165(15) 0.31387(11) 0.0555(3) Uani d . 1 . . O
N1 -0.02898(19) 1.11811(16) 0.17158(12) 0.0417(3) Uani d . 1 . . N
N2 0.18765(19) 1.11405(15) 0.36492(12) 0.0426(3) Uani d . 1 . . N
C1 -0.2754(2) 1.20662(17) 0.12122(14) 0.0413(4) Uani d . 1 . . C
C2 -0.4518(3) 1.1629(2) 0.11916(19) 0.0547(5) Uani d . 1 . . C
C3 -0.5638(3) 1.2214(3) 0.0323(2) 0.0723(7) Uani d . 1 . . C
C4 -0.4999(4) 1.3225(3) -0.0513(2) 0.0851(8) Uani d . 1 . . C
C5 -0.3235(5) 1.3702(3) -0.0481(2) 0.0878(8) Uani d . 1 . . C
C6 -0.2080(3) 1.3133(2) 0.03949(19) 0.0600(5) Uani d . 1 . . C
C7 -0.1625(2) 1.13462(18) 0.21242(14) 0.0401(3) Uani d . 1 . . C
C8 0.0846(2) 1.04516(18) 0.24039(14) 0.0411(4) Uani d . 1 . . C
C9 0.2078(2) 1.26935(18) 0.42559(15) 0.0429(4) Uani d . 1 . . C
C10 0.1792(3) 1.2794(2) 0.54485(16) 0.0526(4) Uani d . 1 . . C
C11 0.2001(3) 1.4289(3) 0.6031(2) 0.0652(5) Uani d . 1 . . C
C12 0.2470(3) 1.5664(3) 0.5417(2) 0.0718(6) Uani d . 1 . . C
C13 0.2772(3) 1.5555(2) 0.4241(2) 0.0684(6) Uani d . 1 . . C
C14 0.2614(3) 1.4086(2) 0.36611(17) 0.0527(4) Uani d . 1 . . C
C15 0.3026(3) 1.0372(3) 0.44303(19) 0.0535(5) Uani d . 1 . . C
H2 -0.496(3) 1.091(3) 0.169(2) 0.076(7) Uiso d . 1 . . H
H3 -0.681(4) 1.193(3) 0.031(2) 0.092(8) Uiso d . 1 . . H
H4 -0.578(3) 1.368(2) -0.110(2) 0.087(7) Uiso d . 1 . . H
H5 -0.279(4) 1.433(3) -0.100(3) 0.107(9) Uiso d . 1 . . H
H6 -0.088(3) 1.343(2) 0.0422(18) 0.056(5) Uiso d . 1 . . H
H10 0.143(3) 1.180(2) 0.5865(17) 0.061(5) Uiso d . 1 . . H
H11 0.182(3) 1.432(2) 0.689(2) 0.076(6) Uiso d . 1 . . H
H12 0.258(3) 1.667(2) 0.581(2) 0.075(6) Uiso d . 1 . . H
H13 0.310(3) 1.648(3) 0.382(2) 0.083(7) Uiso d . 1 . . H
H14 0.292(2) 1.403(2) 0.2911(17) 0.052(5) Uiso d . 1 . . H
H15A 0.231(3) 0.925(2) 0.4410(18) 0.064(6) Uiso d . 1 . . H
H15B 0.357(3) 1.095(2) 0.529(2) 0.061(5) Uiso d . 1 . . H
H15C 0.390(3) 1.046(2) 0.405(2) 0.077(7) Uiso d . 1 . . H
H1N1 -0.045(2) 1.1101(19) 0.0915(17) 0.046(5) Uiso d . 1 . . H

loop_
_atom_site_aniso_label
_atom_site_aniso_U_11
_atom_site_aniso_U_22
_atom_site_aniso_U_33
_atom_site_aniso_U_12
_atom_site_aniso_U_13
_atom_site_aniso_U_23
S1 0.0804(4) 0.0644(3) 0.0476(3) 0.0502(3) 0.0174(2) 0.0097(2)
O1 0.0546(8) 0.0750(8) 0.0460(6) 0.0327(6) 0.0205(6) 0.0216(6)
N1 0.0481(8) 0.0538(8) 0.0317(6) 0.0322(7) 0.0098(6) 0.0095(6)
N2 0.0462(8) 0.0477(7) 0.0382(7) 0.0277(6) 0.0089(6) 0.0123(5)
C1 0.0459(10) 0.0421(8) 0.0366(7) 0.0247(7) 0.0065(7) 0.0000(6)
C2 0.0468(11) 0.0533(10) 0.0593(11) 0.0239(9) 0.0078(9) -0.0020(9)
C3 0.0528(13) 0.0696(13) 0.0843(15) 0.0379(11) -0.0064(11) -0.0124(11)
C4 0.101(2) 0.0922(16) 0.0715(14) 0.0745(16) -0.0046(14) 0.0038(12)
C5 0.124(2) 0.1011(18) 0.0797(15) 0.0838(18) 0.0390(15) 0.0459(14)
C6 0.0715(14) 0.0647(11) 0.0653(11) 0.0454(11) 0.0280(10) 0.0254(9)
C7 0.0402(9) 0.0416(8) 0.0371(7) 0.0187(7) 0.0089(6) 0.0049(6)
C8 0.0455(9) 0.0482(8) 0.0386(8) 0.0272(7) 0.0154(7) 0.0143(6)
C9 0.0388(9) 0.0476(9) 0.0393(8) 0.0222(7) 0.0033(7) 0.0057(6)
C10 0.0537(11) 0.0595(11) 0.0427(9) 0.0261(9) 0.0101(8) 0.0075(8)
C11 0.0636(13) 0.0799(14) 0.0509(11) 0.0369(11) 0.0087(10) -0.0035(10)
C12 0.0723(15) 0.0622(13) 0.0694(14) 0.0355(11) -0.0008(11) -0.0106(10)
C13 0.0718(14) 0.0488(11) 0.0692(13) 0.0247(10) 0.0031(11) 0.0082(9)
C14 0.0569(12) 0.0520(10) 0.0466(9) 0.0245(8) 0.0110(8) 0.0117(8)
C15 0.0576(12) 0.0649(12) 0.0468(10) 0.0397(10) 0.0097(9) 0.0197(9)

loop_
_atom_type_symbol
_atom_type_description
_atom_type_scat_dispersion_real
_atom_type_scat_dispersion_imag
_atom_type_scat_source
C C 0.0033 0.0016 'International Tables Vol C Tables 4.2.6.8 and 6.1.1.4'
H H 0.0000 0.0000 'International Tables Vol C Tables 4.2.6.8 and 6.1.1.4'
N N 0.0061 0.0033 'International Tables Vol C Tables 4.2.6.8 and 6.1.1.4'
O O 0.0106 0.0060 'International Tables Vol C Tables 4.2.6.8 and 6.1.1.4'
S S 0.1246 0.1234 'International Tables Vol C Tables 4.2.6.8 and 6.1.1.4'

loop_
_geom_angle_atom_site_label_1
_geom_angle_atom_site_label_2
_geom_angle_atom_site_label_3
_geom_angle
_geom_angle_publ_flag
C7 N1 C8 123.49(13) y
C7 N1 H1N1 117.7(12) ?
C8 N1 H1N1 113.2(11) ?
C8 N2 C9 123.92(11) y
C8 N2 C15 118.87(14) ?
C9 N2 C15 116.94(13) ?
C2 C1 C6 120.07(16) ?
C2 C1 C7 118.24(15) ?
C6 C1 C7 121.69(16) ?
C1 C2 C3 120.2(2) ?
C1 C2 H2 119.6(14) ?
C3 C2 H2 120.0(14) ?
C4 C3 C2 120.0(2) ?
C4 C3 H3 119.8(14) ?
C2 C3 H3 120.3(14) ?
C3 C4 C5 120.46(19) ?
C3 C4 H4 120.0(14) ?
C5 C4 H4 119.4(14) ?
C4 C5 C6 120.4(2) ?
C4 C5 H5 122.8(18) ?
C6 C5 H5 116.7(18) ?
C1 C6 C5 118.8(2) ?
C1 C6 H6 119.4(10) ?
C5 C6 H6 121.7(11) ?
O1 C7 N1 122.38(13) ?
O1 C7 C1 122.57(16) y
N1 C7 C1 115.04(13) ?
N2 C8 N1 116.93(13) y
N2 C8 S1 123.66(10) ?
N1 C8 S1 119.39(11) ?
C10 C9 C14 120.35(16) ?
C10 C9 N2 119.73(14) ?
C14 C9 N2 119.89(15) ?
C9 C10 C11 119.50(17) ?
C9 C10 H10 119.5(11) ?
C11 C10 H10 121.0(11) ?
C12 C11 C10 120.2(2) ?
C12 C11 H11 122.7(11) ?
C10 C11 H11 117.0(11) ?
C13 C12 C11 119.77(19) ?
C13 C12 H12 120.4(13) ?
C11 C12 H12 119.9(13) ?
C12 C13 C14 120.8(2) ?
C12 C13 H13 120.2(13) ?
C14 C13 H13 118.9(14) ?
C13 C14 C9 119.23(19) ?
C13 C14 H14 121.3(10) ?
C9 C14 H14 119.4(10) ?
N2 C15 H15A 109.6(11) ?
N2 C15 H15B 107.4(10) ?
H15A C15 H15B 111.5(16) ?
N2 C15 H15C 107.9(12) ?
H15A C15 H15C 109.4(17) ?
H15B C15 H15C 110.9(19) ?

loop_
_geom_bond_atom_site_label_1
_geom_bond_atom_site_label_2
_geom_bond_site_symmetry_2
_geom_bond_distance
_geom_bond_publ_flag
S1 C8 . 1.670(2) y
O1 C7 . 1.2101(2) y
N1 C7 . 1.383(2) ?
N1 C8 . 1.404(2) y
N1 H1N1 . 0.83(2) ?
N2 C8 . 1.331(2) y
N2 C9 . 1.442(2) y
N2 C15 . 1.473(2) y
C1 C2 . 1.379(3) ?
C1 C6 . 1.380(2) ?
C1 C7 . 1.4910(18) ?
C2 C3 . 1.384(3) ?
C2 H2 . 0.88(2) ?
C3 C4 . 1.359(4) ?
C3 H3 . 0.92(3) ?
C4 C5 . 1.371(4) ?
C4 H4 . 0.98(2) ?
C5 C6 . 1.396(3) ?
C5 H5 . 0.86(3) ?
C6 H6 . 0.93(2) ?
C9 C10 . 1.379(2) ?
C9 C14 . 1.384(2) ?
C10 C11 . 1.383(3) ?
C10 H10 . 0.979(17) ?
C11 C12 . 1.378(3) ?
C11 H11 . 0.97(2) ?
C12 C13 . 1.369(3) ?
C12 H12 . 0.94(2) ?
C13 C14 . 1.377(3) ?
C13 H13 . 0.93(2) ?
C14 H14 . 0.921(18) ?
C15 H15A . 0.94(2) ?
C15 H15B . 0.94(2) ?
C15 H15C . 0.92(2) ?

loop_
_geom_hbond_atom_site_label_D
_geom_hbond_atom_site_label_H
_geom_hbond_atom_site_label_A
_geom_hbond_site_symmetry_A
_geom_hbond_distance_DH
_geom_hbond_distance_HA
_geom_hbond_distance_DA
_geom_hbond_angle_DHA
_geom_hbond_publ_flag
N1 H1N1 S1 2_575 0.83(2) 2.65(2) 3.4730(10) 174(2) yes

loop_
_cod_related_entry_id
_cod_related_entry_database
_cod_related_entry_code
1 ChemSpider 2300591
